data_7701412
loop_
_publ_author_name
'Manar, Krishna Kumar'
'porwal, vishal kumar'
'Kamte, Rohit S.'
'Adhikari, Manu'
'Thakur, Sandeep Kumar'
'Bawari, Deependra'
'Roychoudhury, Angshuman'
'Singh, Sanjay'

_publ_section_title
;
 Reactions of BICAAC with hydroboranes: propensity for Lewis adduct
 formation and carbene insertion into B-H bond
;
_journal_name_full 'Dalton Transactions'
_journal_paper_doi 10.1039/C9DT03382C
_journal_year 2019
_chemical_formula_moiety '2(C22 H33 B Cl3 N)'
_chemical_formula_sum 'C44 H66 B2 Cl6 N2'
_chemical_formula_weight 857.30
_space_group_crystal_system monoclinic
_space_group_IT_number 14
_space_group_name_Hall '-P 2ybc'
_space_group_name_H-M_alt 'P 1 21/c 1'
_symmetry_space_group_name_Hall '-P 2ybc'
_symmetry_space_group_name_H-M 'P 1 21/c 1'
_atom_sites_solution_hydrogens geom
_atom_sites_solution_primary dual
_audit_creation_date 2019-06-19
_audit_creation_method
;
Olex2 1.2
(compiled 2018.05.29 svn.r3508 for OlexSys, GUI svn.r5506)
;
_audit_update_record
;
2019-06-20 deposited with the CCDC.    2019-10-23 downloaded from the CCDC.
;
_cell_angle_alpha 90
_cell_angle_beta 114.292(5)
_cell_angle_gamma 90
_cell_formula_units_Z 4
_cell_length_a 16.5507(7)
_cell_length_b 17.6333(6)
_cell_length_c 17.2854(7)
_cell_measurement_reflns_used 6001
_cell_measurement_temperature 200.00(10)
_cell_measurement_theta_max 24.4090
_cell_measurement_theta_min 2.6020
_cell_volume 4598.0(4)
_computing_cell_refinement 'CrysAlisPro 1.171.39.35c (Rigaku OD, 2017)'
_computing_data_collection 'CrysAlisPro 1.171.39.35c (Rigaku OD, 2017)'
_computing_data_reduction 'CrysAlisPro 1.171.39.35c (Rigaku OD, 2017)'
_computing_molecular_graphics 'Olex2 (Dolomanov et al., 2009)'
_computing_publication_material 'Olex2 (Dolomanov et al., 2009)'
_computing_structure_refinement 'ShelXL (Sheldrick, 2015)'
_computing_structure_solution 'ShelXT (Sheldrick, 2015)'
_diffrn_ambient_environment N~2~
_diffrn_ambient_temperature 200.00(10)
_diffrn_detector 'CCD plate'
_diffrn_measured_fraction_theta_full 0.9987
_diffrn_measured_fraction_theta_max 0.9359
_diffrn_measurement_details
;
List of Runs (angles in degrees, time in seconds):

  # Type    Start    End  Width  t~exp~   \w     \q     \k     \f   Frames
#--------------------------------------------------------------------------
  1  \w    -69.00 118.20   0.30   10.00    --   29.89  54.00-120.00  624
  2  \w    -69.00 118.20   0.30   10.00    --   29.89  54.00  30.00  624
  3  \w    -69.00  10.20   0.30   10.00    --   29.89  54.00 150.00  264
;
_diffrn_measurement_device 'two-circle diffractometer'
_diffrn_measurement_device_type 'XtaLAB Mini (ROW)'
_diffrn_measurement_method '\w scans'
_diffrn_orient_matrix_type 'CrysAlisPro convention (1999,Acta A55,543-557)'
_diffrn_orient_matrix_UB_11 0.0059182000
_diffrn_orient_matrix_UB_12 0.0327220000
_diffrn_orient_matrix_UB_13 -0.0209560000
_diffrn_orient_matrix_UB_21 -0.0464430000
_diffrn_orient_matrix_UB_22 0.0019706000
_diffrn_orient_matrix_UB_23 -0.0243663000
_diffrn_orient_matrix_UB_31 -0.0043346000
_diffrn_orient_matrix_UB_32 0.0233031000
_diffrn_orient_matrix_UB_33 0.0315366000
_diffrn_radiation_monochromator graphite
_diffrn_radiation_probe x-ray
_diffrn_radiation_type 'Mo K\a'
_diffrn_radiation_wavelength 0.71073
_diffrn_reflns_av_R_equivalents 0.0572
_diffrn_reflns_av_unetI/netI 0.0771
_diffrn_reflns_Laue_measured_fraction_full 0.999
_diffrn_reflns_Laue_measured_fraction_max 0.936
_diffrn_reflns_limit_h_max 24
_diffrn_reflns_limit_h_min -24
_diffrn_reflns_limit_k_max 19
_diffrn_reflns_limit_k_min -26
_diffrn_reflns_limit_l_max 23
_diffrn_reflns_limit_l_min -26
_diffrn_reflns_number 52223
_diffrn_reflns_point_group_measured_fraction_full 0.999
_diffrn_reflns_point_group_measured_fraction_max 0.936
_diffrn_reflns_theta_full 25.000
_diffrn_reflns_theta_max 32.825
_diffrn_reflns_theta_min 2.503
_diffrn_source 'fine-focus sealed X-ray tube'
_diffrn_source_type 'Rigaku (Mo) X-ray Source'
_exptl_absorpt_coefficient_mu 0.406
_exptl_absorpt_correction_T_max 1.00000
_exptl_absorpt_correction_T_min 0.94085
_exptl_absorpt_correction_type multi-scan
_exptl_absorpt_process_details
;
CrysAlisPro 1.171.39.35c (Rigaku Oxford Diffraction, 2017)
Empirical absorption correction using spherical harmonics,
 implemented in SCALE3 ABSPACK scaling algorithm.
;
_exptl_crystal_colour 'clear light colourless'
_exptl_crystal_colour_lustre clear
_exptl_crystal_colour_modifier light
_exptl_crystal_colour_primary colourless
_exptl_crystal_density_diffrn 1.238
_exptl_crystal_description block
_exptl_crystal_F_000 1824
_exptl_crystal_size_max 0.4
_exptl_crystal_size_mid 0.4
_exptl_crystal_size_min 0.4
_refine_diff_density_max 0.654
_refine_diff_density_min -0.380
_refine_diff_density_rms 0.067
_refine_ls_extinction_method none
_refine_ls_goodness_of_fit_ref 1.048
_refine_ls_hydrogen_treatment constr
_refine_ls_matrix_type full
_refine_ls_number_parameters 501
_refine_ls_number_reflns 15988
_refine_ls_number_restraints 0
_refine_ls_restrained_S_all 1.048
_refine_ls_R_factor_all 0.1473
_refine_ls_R_factor_gt 0.0701
_refine_ls_shift/su_max 0.001
_refine_ls_shift/su_mean 0.000
_refine_ls_structure_factor_coef Fsqd
_refine_ls_weighting_details 'w=1/[\s^2^(Fo^2^)+(0.0887P)^2^+0.7808P] where P=(Fo^2^+2Fc^2^)/3'
_refine_ls_weighting_scheme calc
_refine_ls_wR_factor_gt 0.1726
_refine_ls_wR_factor_ref 0.2204
_reflns_Friedel_coverage 0.000
_reflns_number_gt 7920
_reflns_number_total 15988
_reflns_threshold_expression 'I > 2\s(I)'
_cod_data_source_file c9dt03382c2.cif
_cod_data_source_block Compound4_200k
_cod_database_code 7701412
_shelx_shelxl_version_number 2014/7
_shelx_space_group_comment
;
The symmetry employed for this shelxl refinement is uniquely defined
by the following loop, which should always be used as a source of
symmetry information in preference to the above space-group names.
They are only intended as comments.
;
_shelx_estimated_absorpt_t_max 0.854
_shelx_estimated_absorpt_t_min 0.854
_reflns_odcompleteness_completeness 99.87
_reflns_odcompleteness_iscentric 1
_reflns_odcompleteness_theta 24.97
_olex2_refinement_description
;
1. Fixed Uiso
 At 1.2 times of:
  All C(H) groups, All C(H,H) groups
 At 1.5 times of:
  All C(H,H,H) groups
2.a Ternary CH refined with riding coordinates:
 C3(H3), C17(H17), C20(H20), C29(H29), C39(H39), C42(H42)
2.b Secondary CH2 refined with riding coordinates:
 C4(H4A,H4B), C6(H6A,H6B), C7(H7A,H7B), C25(H25A,H25B), C26(H26A,H26B),
 C28(H28A,H28B)
2.c Aromatic/amide H refined with riding coordinates:
 C13(H13), C14(H14), C15(H15), C35(H35), C36(H36), C37(H37)
2.d Idealised Me refined as rotating group:
 C8(H8A,H8B,H8C), C9(H9A,H9B,H9C), C10(H10A,H10B,H10C), C18(H18A,H18B,H18C),
 C19(H19A,H19B,H19C), C21(H21A,H21B,H21C), C22(H22A,H22B,H22C), C30(H30A,H30B,
 H30C), C31(H31A,H31B,H31C), C32(H32A,H32B,H32C), C40(H40A,H40B,H40C), C41(H41A,
 H41B,H41C), C43(H43A,H43B,H43C), C44(H44A,H44B,H44C)
;
_olex2_submission_special_instructions 'No special instructions were received'
_oxdiff_exptl_absorpt_empirical_details
;
Empirical correction (ABSPACK) includes:
- Absorption correction using spherical harmonics
- Frame scaling
;
_oxdiff_exptl_absorpt_empirical_full_max 1.061
_oxdiff_exptl_absorpt_empirical_full_min 0.955

loop_
_space_group_symop_operation_xyz
'x, y, z'
'-x, y+1/2, -z+1/2'
'-x, -y, -z'
'x, -y-1/2, z-1/2'

loop_
_atom_site_label
_atom_site_type_symbol
_atom_site_fract_x
_atom_site_fract_y
_atom_site_fract_z
_atom_site_U_iso_or_equiv
_atom_site_adp_type
_atom_site_occupancy
_atom_site_site_symmetry_order
_atom_site_calc_flag
_atom_site_refinement_flags_posn
Cl1 Cl 0.94004(6) 0.32976(5) 0.52108(5) 0.0645(2) Uani 1 1 d .
Cl2 Cl 0.88603(5) 0.17143(4) 0.46769(4) 0.04721(18) Uani 1 1 d .
Cl3 Cl 0.75042(5) 0.27419(5) 0.48346(5) 0.0640(2) Uani 1 1 d .
N007 N 0.91228(12) 0.17270(11) 0.67322(11) 0.0319(4) Uani 1 1 d .
C1 C 0.89296(14) 0.23758(14) 0.63285(14) 0.0329(5) Uani 1 1 d .
C2 C 0.88373(17) 0.30162(14) 0.68933(16) 0.0386(5) Uani 1 1 d .
C3 C 0.97142(18) 0.30649(16) 0.77148(16) 0.0447(6) Uani 1 1 d .
H3 H 0.9602 0.3410 0.8105 0.054 Uiso 1 1 calc R
C4 C 0.99317(17) 0.22877(16) 0.81478(15) 0.0445(6) Uani 1 1 d .
H4A H 0.9970 0.2331 0.8722 0.053 Uiso 1 1 calc R
H4B H 1.0503 0.2118 0.8181 0.053 Uiso 1 1 calc R
C5 C 0.92176(17) 0.17026(15) 0.76536(14) 0.0376(5) Uani 1 1 d .
C6 C 0.83310(17) 0.19874(16) 0.76250(16) 0.0432(6) Uani 1 1 d .
H6A H 0.7870 0.1620 0.7333 0.052 Uiso 1 1 calc R
H6B H 0.8373 0.2045 0.8198 0.052 Uiso 1 1 calc R
C7 C 0.80929(18) 0.27430(16) 0.71661(18) 0.0465(6) Uani 1 1 d .
H7A H 0.8009 0.3119 0.7536 0.056 Uiso 1 1 calc R
H7B H 0.7539 0.2693 0.6667 0.056 Uiso 1 1 calc R
C8 C 0.94574(19) 0.09225(16) 0.80458(16) 0.0468(6) Uani 1 1 d .
H8A H 0.9008 0.0566 0.7717 0.070 Uiso 1 1 calc GR
H8B H 0.9498 0.0935 0.8616 0.070 Uiso 1 1 calc GR
H8C H 1.0017 0.0771 0.8053 0.070 Uiso 1 1 calc GR
C9 C 1.0501(2) 0.33870(19) 0.7576(2) 0.0588(8) Uani 1 1 d .
H9A H 1.0586 0.3100 0.7143 0.088 Uiso 1 1 calc GR
H9B H 1.1026 0.3356 0.8095 0.088 Uiso 1 1 calc GR
H9C H 1.0387 0.3907 0.7402 0.088 Uiso 1 1 calc GR
C10 C 0.8589(2) 0.38094(16) 0.6507(2) 0.0552(7) Uani 1 1 d .
H10A H 0.9055 0.4001 0.6366 0.083 Uiso 1 1 calc GR
H10B H 0.8509 0.4142 0.6910 0.083 Uiso 1 1 calc GR
H10C H 0.8048 0.3782 0.6003 0.083 Uiso 1 1 calc GR
C11 C 0.92319(15) 0.10022(13) 0.63622(13) 0.0336(5) Uani 1 1 d .
C12 C 0.84957(16) 0.05372(14) 0.59653(14) 0.0373(5) Uani 1 1 d .
C13 C 0.86435(19) -0.01604(15) 0.56624(16) 0.0459(6) Uani 1 1 d .
H13 H 0.8169 -0.0489 0.5397 0.055 Uiso 1 1 calc R
C14 C 0.9478(2) -0.03711(16) 0.57490(17) 0.0523(7) Uani 1 1 d .
H14 H 0.9558 -0.0837 0.5540 0.063 Uiso 1 1 calc R
C15 C 1.0192(2) 0.01006(16) 0.61415(17) 0.0484(7) Uani 1 1 d .
H15 H 1.0750 -0.0049 0.6191 0.058 Uiso 1 1 calc R
C16 C 1.00903(16) 0.08023(15) 0.64676(15) 0.0394(5) Uani 1 1 d .
C17 C 1.08868(17) 0.13211(18) 0.68769(18) 0.0501(7) Uani 1 1 d .
H17 H 1.0702 0.1746 0.7132 0.060 Uiso 1 1 calc R
C18 C 1.1664(2) 0.0930(2) 0.7589(2) 0.0706(10) Uani 1 1 d .
H18A H 1.1467 0.0725 0.7996 0.106 Uiso 1 1 calc GR
H18B H 1.2127 0.1292 0.7863 0.106 Uiso 1 1 calc GR
H18C H 1.1885 0.0528 0.7355 0.106 Uiso 1 1 calc GR
C19 C 1.1185(2) 0.1656(2) 0.6212(2) 0.0712(10) Uani 1 1 d .
H19A H 1.1425 0.1260 0.5988 0.107 Uiso 1 1 calc GR
H19B H 1.1630 0.2036 0.6474 0.107 Uiso 1 1 calc GR
H19C H 1.0685 0.1881 0.5759 0.107 Uiso 1 1 calc GR
C20 C 0.75495(17) 0.07523(16) 0.58067(16) 0.0443(6) Uani 1 1 d .
H20 H 0.7558 0.1270 0.6015 0.053 Uiso 1 1 calc R
C21 C 0.7175(2) 0.0228(2) 0.6293(2) 0.0622(8) Uani 1 1 d .
H21A H 0.7177 -0.0287 0.6112 0.093 Uiso 1 1 calc GR
H21B H 0.6579 0.0377 0.6178 0.093 Uiso 1 1 calc GR
H21C H 0.7535 0.0266 0.6891 0.093 Uiso 1 1 calc GR
C22 C 0.69334(19) 0.07403(19) 0.48600(18) 0.0581(8) Uani 1 1 d .
H22A H 0.7167 0.1067 0.4557 0.087 Uiso 1 1 calc GR
H22B H 0.6355 0.0914 0.4782 0.087 Uiso 1 1 calc GR
H22C H 0.6892 0.0232 0.4647 0.087 Uiso 1 1 calc GR
B1 B 0.8710(2) 0.25040(18) 0.53139(18) 0.0408(6) Uani 1 1 d .
Cl4 Cl 0.51199(6) 0.22899(5) 0.51628(5) 0.0691(3) Uani 1 1 d .
Cl5 Cl 0.31138(7) 0.20124(5) 0.46481(6) 0.0813(3) Uani 1 1 d .
Cl6 Cl 0.38121(5) 0.35524(4) 0.46058(4) 0.04821(18) Uani 1 1 d .
N008 N 0.42186(13) 0.32453(11) 0.66557(11) 0.0326(4) Uani 1 1 d .
C23 C 0.42558(16) 0.26510(14) 0.62184(15) 0.0373(5) Uani 1 1 d .
C24 C 0.4433(2) 0.19254(16) 0.67517(18) 0.0500(7) Uani 1 1 d .
C25 C 0.3659(2) 0.18797(19) 0.7043(2) 0.0654(9) Uani 1 1 d .
H25A H 0.3097 0.1867 0.6549 0.078 Uiso 1 1 calc R
H25B H 0.3711 0.1416 0.7362 0.078 Uiso 1 1 calc R
C26 C 0.3680(2) 0.25551(18) 0.75878(18) 0.0543(7) Uani 1 1 d .
H26A H 0.3819 0.2389 0.8164 0.065 Uiso 1 1 calc R
H26B H 0.3102 0.2796 0.7369 0.065 Uiso 1 1 calc R
C27 C 0.43840(17) 0.31289(16) 0.75881(14) 0.0411(6) Uani 1 1 d .
C28 C 0.52897(18) 0.27691(16) 0.80046(15) 0.0455(6) Uani 1 1 d .
H28A H 0.5432 0.2677 0.8600 0.055 Uiso 1 1 calc R
H28B H 0.5733 0.3110 0.7969 0.055 Uiso 1 1 calc R
C29 C 0.5303(2) 0.20236(17) 0.75647(18) 0.0521(7) Uani 1 1 d .
H29 H 0.5309 0.1618 0.7955 0.063 Uiso 1 1 calc R
C30 C 0.4455(3) 0.11680(18) 0.6322(2) 0.0722(10) Uani 1 1 d .
H30A H 0.3885 0.1075 0.5868 0.108 Uiso 1 1 calc GR
H30B H 0.4594 0.0766 0.6731 0.108 Uiso 1 1 calc GR
H30C H 0.4898 0.1190 0.6099 0.108 Uiso 1 1 calc GR
C31 C 0.6133(2) 0.1936(2) 0.7427(2) 0.0656(9) Uani 1 1 d .
H31A H 0.6143 0.2309 0.7026 0.098 Uiso 1 1 calc GR
H31B H 0.6151 0.1438 0.7211 0.098 Uiso 1 1 calc GR
H31C H 0.6639 0.2006 0.7956 0.098 Uiso 1 1 calc GR
C32 C 0.4334(2) 0.38643(17) 0.80258(15) 0.0507(7) Uani 1 1 d .
H32A H 0.4792 0.4202 0.8035 0.076 Uiso 1 1 calc GR
H32B H 0.4411 0.3758 0.8597 0.076 Uiso 1 1 calc GR
H32C H 0.3766 0.4097 0.7721 0.076 Uiso 1 1 calc GR
C33 C 0.40563(15) 0.40215(13) 0.63415(13) 0.0314(5) Uani 1 1 d .
C34 C 0.47858(15) 0.44665(13) 0.64172(13) 0.0330(5) Uani 1 1 d .
C35 C 0.46280(17) 0.52235(15) 0.61781(16) 0.0412(6) Uani 1 1 d .
H35 H 0.5099 0.5532 0.6217 0.049 Uiso 1 1 calc R
C36 C 0.37789(18) 0.55284(16) 0.58821(17) 0.0466(6) Uani 1 1 d .
H36 H 0.3687 0.6038 0.5732 0.056 Uiso 1 1 calc R
C37 C 0.30762(18) 0.50773(17) 0.58121(16) 0.0463(6) Uani 1 1 d .
H37 H 0.2511 0.5287 0.5612 0.056 Uiso 1 1 calc R
C38 C 0.31890(16) 0.43097(15) 0.60334(14) 0.0390(6) Uani 1 1 d .
C39 C 0.23788(17) 0.38262(19) 0.58988(17) 0.0490(7) Uani 1 1 d .
H39 H 0.2583 0.3311 0.6093 0.059 Uiso 1 1 calc R
C40 C 0.1749(2) 0.3786(2) 0.49556(19) 0.0700(10) Uani 1 1 d .
H40A H 0.1523 0.4283 0.4756 0.105 Uiso 1 1 calc GR
H40B H 0.1265 0.3452 0.4883 0.105 Uiso 1 1 calc GR
H40C H 0.2064 0.3597 0.4637 0.105 Uiso 1 1 calc GR
C41 C 0.1871(2) 0.4116(2) 0.6405(2) 0.0712(10) Uani 1 1 d .
H41A H 0.2247 0.4092 0.7001 0.107 Uiso 1 1 calc GR
H41B H 0.1356 0.3806 0.6285 0.107 Uiso 1 1 calc GR
H41C H 0.1691 0.4631 0.6248 0.107 Uiso 1 1 calc GR
C42 C 0.57203(15) 0.41612(14) 0.66962(15) 0.0366(5) Uani 1 1 d .
H42 H 0.5703 0.3617 0.6803 0.044 Uiso 1 1 calc R
C43 C 0.63709(18) 0.45273(18) 0.75173(19) 0.0545(7) Uani 1 1 d .
H43A H 0.6429 0.5057 0.7422 0.082 Uiso 1 1 calc GR
H43B H 0.6939 0.4285 0.7696 0.082 Uiso 1 1 calc GR
H43C H 0.6154 0.4470 0.7951 0.082 Uiso 1 1 calc GR
C44 C 0.6049(2) 0.42566(19) 0.59881(19) 0.0554(8) Uani 1 1 d .
H44A H 0.5639 0.4019 0.5478 0.083 Uiso 1 1 calc GR
H44B H 0.6621 0.4024 0.6160 0.083 Uiso 1 1 calc GR
H44C H 0.6093 0.4787 0.5884 0.083 Uiso 1 1 calc GR
B2 B 0.4079(2) 0.26517(19) 0.52035(18) 0.0460(7) Uani 1 1 d .

loop_
_atom_site_aniso_label
_atom_site_aniso_U_11
_atom_site_aniso_U_22
_atom_site_aniso_U_33
_atom_site_aniso_U_23
_atom_site_aniso_U_13
_atom_site_aniso_U_12
Cl1 0.0917(6) 0.0573(5) 0.0523(4) -0.0006(3) 0.0376(4) -0.0220(4)
Cl2 0.0605(4) 0.0494(4) 0.0322(3) 0.0009(3) 0.0195(3) 0.0041(3)
Cl3 0.0526(4) 0.0619(5) 0.0556(4) 0.0034(4) 0.0001(3) 0.0189(3)
N007 0.0329(9) 0.0356(11) 0.0252(9) -0.0011(7) 0.0098(7) 0.0029(8)
C1 0.0287(11) 0.0342(13) 0.0331(11) -0.0002(9) 0.0100(9) 0.0007(9)
C2 0.0433(13) 0.0333(13) 0.0418(13) -0.0021(10) 0.0201(11) 0.0018(10)
C3 0.0521(15) 0.0400(15) 0.0414(13) -0.0098(11) 0.0188(12) -0.0067(12)
C4 0.0434(14) 0.0563(17) 0.0302(12) -0.0085(11) 0.0115(10) -0.0021(12)
C5 0.0469(13) 0.0404(14) 0.0247(10) -0.0015(9) 0.0140(10) 0.0008(11)
C6 0.0470(14) 0.0477(16) 0.0382(13) -0.0032(11) 0.0209(11) 0.0002(12)
C7 0.0450(14) 0.0475(17) 0.0525(16) -0.0036(12) 0.0257(13) 0.0033(12)
C8 0.0613(16) 0.0468(16) 0.0307(12) 0.0070(11) 0.0172(12) 0.0076(13)
C9 0.0568(17) 0.060(2) 0.0582(18) -0.0088(15) 0.0224(15) -0.0143(15)
C10 0.0663(18) 0.0390(16) 0.0645(19) 0.0015(14) 0.0312(15) 0.0065(14)
C11 0.0422(12) 0.0312(12) 0.0256(10) 0.0018(9) 0.0122(9) 0.0033(10)
C12 0.0466(13) 0.0326(13) 0.0294(11) 0.0017(9) 0.0124(10) 0.0023(10)
C13 0.0632(17) 0.0338(14) 0.0376(13) -0.0036(10) 0.0176(12) -0.0016(12)
C14 0.079(2) 0.0366(15) 0.0405(14) -0.0017(11) 0.0239(14) 0.0146(14)
C15 0.0563(16) 0.0456(16) 0.0446(14) 0.0023(12) 0.0222(13) 0.0159(13)
C16 0.0409(13) 0.0423(15) 0.0319(11) 0.0013(10) 0.0119(10) 0.0104(11)
C17 0.0367(13) 0.0565(18) 0.0532(16) -0.0105(13) 0.0146(12) 0.0057(12)
C18 0.0473(17) 0.091(3) 0.0575(19) -0.0009(18) 0.0051(14) 0.0105(17)
C19 0.0497(17) 0.090(3) 0.073(2) 0.004(2) 0.0245(16) -0.0060(17)
C20 0.0445(14) 0.0414(15) 0.0416(13) -0.0022(11) 0.0121(11) -0.0037(11)
C21 0.0614(19) 0.064(2) 0.0624(19) -0.0007(16) 0.0269(16) -0.0153(16)
C22 0.0515(16) 0.059(2) 0.0482(16) -0.0029(14) 0.0052(13) -0.0067(14)
B1 0.0446(15) 0.0415(17) 0.0333(13) 0.0043(12) 0.0130(12) 0.0022(13)
Cl4 0.0894(6) 0.0781(6) 0.0491(4) -0.0015(4) 0.0378(4) 0.0277(5)
Cl5 0.0962(7) 0.0605(6) 0.0595(5) -0.0171(4) 0.0039(5) -0.0246(5)
Cl6 0.0634(4) 0.0515(4) 0.0286(3) 0.0002(3) 0.0178(3) 0.0017(3)
N008 0.0387(10) 0.0330(11) 0.0256(9) 0.0021(7) 0.0126(8) -0.0040(8)
C23 0.0394(12) 0.0341(13) 0.0374(12) -0.0019(10) 0.0148(10) -0.0052(10)
C24 0.0640(18) 0.0343(15) 0.0507(16) 0.0025(12) 0.0226(14) -0.0029(13)
C25 0.073(2) 0.058(2) 0.078(2) 0.0176(17) 0.0429(18) -0.0083(17)
C26 0.0615(18) 0.063(2) 0.0441(15) 0.0138(14) 0.0271(14) -0.0082(15)
C27 0.0508(14) 0.0481(16) 0.0258(11) 0.0047(10) 0.0171(10) -0.0044(12)
C28 0.0562(16) 0.0474(16) 0.0297(12) 0.0094(11) 0.0145(11) 0.0033(12)
C29 0.0609(18) 0.0479(17) 0.0486(16) 0.0124(13) 0.0237(14) 0.0102(14)
C30 0.103(3) 0.0355(18) 0.077(2) -0.0011(16) 0.035(2) -0.0034(17)
C31 0.064(2) 0.073(2) 0.062(2) 0.0035(17) 0.0272(16) 0.0057(17)
C32 0.0630(17) 0.064(2) 0.0268(12) -0.0039(12) 0.0202(12) 0.0000(14)
C33 0.0378(12) 0.0333(12) 0.0232(10) -0.0011(8) 0.0127(9) -0.0003(9)
C34 0.0377(12) 0.0330(13) 0.0273(10) 0.0008(9) 0.0125(9) 0.0016(9)
C35 0.0469(14) 0.0341(14) 0.0389(13) 0.0011(10) 0.0140(11) -0.0016(11)
C36 0.0568(16) 0.0332(14) 0.0435(14) 0.0021(11) 0.0140(12) 0.0090(12)
C37 0.0445(14) 0.0512(17) 0.0360(13) -0.0005(11) 0.0091(11) 0.0136(12)
C38 0.0378(12) 0.0501(16) 0.0264(11) -0.0025(10) 0.0107(9) 0.0006(11)
C39 0.0355(13) 0.068(2) 0.0408(14) -0.0083(13) 0.0134(11) -0.0036(12)
C40 0.0465(16) 0.108(3) 0.0456(16) -0.0173(18) 0.0083(13) -0.0167(17)
C41 0.0500(17) 0.113(3) 0.0587(19) -0.0141(19) 0.0306(15) -0.0091(18)
C42 0.0374(12) 0.0305(13) 0.0415(13) 0.0035(10) 0.0161(10) 0.0008(10)
C43 0.0429(15) 0.0572(19) 0.0555(17) -0.0027(14) 0.0121(13) 0.0012(13)
C44 0.0542(17) 0.062(2) 0.0618(18) 0.0101(15) 0.0359(15) 0.0048(14)
B2 0.063(2) 0.0397(17) 0.0333(14) -0.0088(12) 0.0181(14) -0.0037(14)

loop_
_atom_type_symbol
_atom_type_description
_atom_type_scat_dispersion_real
_atom_type_scat_dispersion_imag
_atom_type_scat_source
C C 0.0033 0.0016 'International Tables Vol C Tables 4.2.6.8 and 6.1.1.4'
H H 0.0000 0.0000 'International Tables Vol C Tables 4.2.6.8 and 6.1.1.4'
B B 0.0013 0.0007 'International Tables Vol C Tables 4.2.6.8 and 6.1.1.4'
Cl Cl 0.1484 0.1585 'International Tables Vol C Tables 4.2.6.8 and 6.1.1.4'
N N 0.0061 0.0033 'International Tables Vol C Tables 4.2.6.8 and 6.1.1.4'

loop_
_geom_angle_atom_site_label_1
_geom_angle_atom_site_label_2
_geom_angle_atom_site_label_3
_geom_angle
C1 N007 C5 118.40(19)
C1 N007 C11 124.99(18)
C11 N007 C5 116.59(18)
N007 C1 C2 111.64(19)
N007 C1 B1 125.7(2)
C2 C1 B1 122.4(2)
C1 C2 C3 108.6(2)
C1 C2 C7 105.1(2)
C3 C2 C7 107.2(2)
C10 C2 C1 118.1(2)
C10 C2 C3 109.2(2)
C10 C2 C7 108.0(2)
C2 C3 H3 107.0
C4 C3 C2 109.8(2)
C4 C3 H3 107.0
C9 C3 C2 114.3(2)
C9 C3 H3 107.0
C9 C3 C4 111.4(2)
C3 C4 H4A 109.5
C3 C4 H4B 109.5
C3 C4 C5 110.9(2)
H4A C4 H4B 108.0
C5 C4 H4A 109.5
C5 C4 H4B 109.5
N007 C5 C4 106.56(19)
C6 C5 N007 105.63(19)
C6 C5 C4 107.8(2)
C8 C5 N007 112.73(19)
C8 C5 C4 111.2(2)
C8 C5 C6 112.6(2)
C5 C6 H6A 109.6
C5 C6 H6B 109.6
H6A C6 H6B 108.2
C7 C6 C5 110.1(2)
C7 C6 H6A 109.6
C7 C6 H6B 109.6
C2 C7 H7A 109.4
C2 C7 H7B 109.4
C6 C7 C2 111.1(2)
C6 C7 H7A 109.4
C6 C7 H7B 109.4
H7A C7 H7B 108.0
C5 C8 H8A 109.5
C5 C8 H8B 109.5
C5 C8 H8C 109.5
H8A C8 H8B 109.5
H8A C8 H8C 109.5
H8B C8 H8C 109.5
C3 C9 H9A 109.5
C3 C9 H9B 109.5
C3 C9 H9C 109.5
H9A C9 H9B 109.5
H9A C9 H9C 109.5
H9B C9 H9C 109.5
C2 C10 H10A 109.5
C2 C10 H10B 109.5
C2 C10 H10C 109.5
H10A C10 H10B 109.5
H10A C10 H10C 109.5
H10B C10 H10C 109.5
C12 C11 N007 119.1(2)
C12 C11 C16 123.4(2)
C16 C11 N007 117.4(2)
C11 C12 C13 116.8(2)
C11 C12 C20 124.7(2)
C13 C12 C20 118.5(2)
C12 C13 H13 119.4
C14 C13 C12 121.3(3)
C14 C13 H13 119.4
C13 C14 H14 119.6
C15 C14 C13 120.7(3)
C15 C14 H14 119.6
C14 C15 H15 119.6
C14 C15 C16 120.8(3)
C16 C15 H15 119.6
C11 C16 C17 123.2(2)
C15 C16 C11 117.0(2)
C15 C16 C17 119.7(2)
C16 C17 H17 107.3
C16 C17 C18 112.6(3)
C16 C17 C19 111.4(2)
C18 C17 H17 107.3
C18 C17 C19 110.6(3)
C19 C17 H17 107.3
C17 C18 H18A 109.5
C17 C18 H18B 109.5
C17 C18 H18C 109.5
H18A C18 H18B 109.5
H18A C18 H18C 109.5
H18B C18 H18C 109.5
C17 C19 H19A 109.5
C17 C19 H19B 109.5
C17 C19 H19C 109.5
H19A C19 H19B 109.5
H19A C19 H19C 109.5
H19B C19 H19C 109.5
C12 C20 H20 107.9
C12 C20 C21 111.5(2)
C12 C20 C22 111.9(2)
C21 C20 H20 107.9
C22 C20 H20 107.9
C22 C20 C21 109.5(2)
C20 C21 H21A 109.5
C20 C21 H21B 109.5
C20 C21 H21C 109.5
H21A C21 H21B 109.5
H21A C21 H21C 109.5
H21B C21 H21C 109.5
C20 C22 H22A 109.5
C20 C22 H22B 109.5
C20 C22 H22C 109.5
H22A C22 H22B 109.5
H22A C22 H22C 109.5
H22B C22 H22C 109.5
Cl1 B1 Cl3 112.03(16)
Cl2 B1 Cl1 105.68(15)
Cl2 B1 Cl3 106.57(15)
C1 B1 Cl1 109.18(18)
C1 B1 Cl2 120.16(19)
C1 B1 Cl3 103.29(17)
C23 N008 C27 118.0(2)
C23 N008 C33 125.64(19)
C33 N008 C27 116.34(18)
N008 C23 C24 111.4(2)
N008 C23 B2 125.6(2)
C24 C23 B2 123.0(2)
C23 C24 C25 104.9(2)
C23 C24 C29 109.2(2)
C23 C24 C30 118.2(2)
C29 C24 C25 107.0(2)
C30 C24 C25 107.2(3)
C30 C24 C29 109.7(3)
C24 C25 H25A 109.6
C24 C25 H25B 109.6
H25A C25 H25B 108.1
C26 C25 C24 110.5(2)
C26 C25 H25A 109.6
C26 C25 H25B 109.6
C25 C26 H26A 109.7
C25 C26 H26B 109.7
C25 C26 C27 109.9(2)
H26A C26 H26B 108.2
C27 C26 H26A 109.7
C27 C26 H26B 109.7
N008 C27 C26 106.2(2)
C28 C27 N008 105.68(19)
C28 C27 C26 109.0(2)
C28 C27 C32 111.6(2)
C32 C27 N008 112.7(2)
C32 C27 C26 111.3(2)
C27 C28 H28A 109.7
C27 C28 H28B 109.7
C27 C28 C29 109.9(2)
H28A C28 H28B 108.2
C29 C28 H28A 109.7
C29 C28 H28B 109.7
C24 C29 H29 106.5
C28 C29 C24 110.5(2)
C28 C29 H29 106.5
C31 C29 C24 114.5(3)
C31 C29 C28 111.7(3)
C31 C29 H29 106.5
C24 C30 H30A 109.5
C24 C30 H30B 109.5
C24 C30 H30C 109.5
H30A C30 H30B 109.5
H30A C30 H30C 109.5
H30B C30 H30C 109.5
C29 C31 H31A 109.5
C29 C31 H31B 109.5
C29 C31 H31C 109.5
H31A C31 H31B 109.5
H31A C31 H31C 109.5
H31B C31 H31C 109.5
C27 C32 H32A 109.5
C27 C32 H32B 109.5
C27 C32 H32C 109.5
H32A C32 H32B 109.5
H32A C32 H32C 109.5
H32B C32 H32C 109.5
C34 C33 N008 118.19(19)
C34 C33 C38 122.7(2)
C38 C33 N008 119.0(2)
C33 C34 C42 123.9(2)
C35 C34 C33 117.5(2)
C35 C34 C42 118.5(2)
C34 C35 H35 119.4
C34 C35 C36 121.2(2)
C36 C35 H35 119.4
C35 C36 H36 120.0
C37 C36 C35 120.0(2)
C37 C36 H36 120.0
C36 C37 H37 119.2
C36 C37 C38 121.6(2)
C38 C37 H37 119.2
C33 C38 C39 123.6(2)
C37 C38 C33 117.0(2)
C37 C38 C39 119.3(2)
C38 C39 H39 108.0
C38 C39 C40 111.0(2)
C38 C39 C41 112.5(2)
C40 C39 H39 108.0
C41 C39 H39 108.0
C41 C39 C40 109.3(2)
C39 C40 H40A 109.5
C39 C40 H40B 109.5
C39 C40 H40C 109.5
H40A C40 H40B 109.5
H40A C40 H40C 109.5
H40B C40 H40C 109.5
C39 C41 H41A 109.5
C39 C41 H41B 109.5
C39 C41 H41C 109.5
H41A C41 H41B 109.5
H41A C41 H41C 109.5
H41B C41 H41C 109.5
C34 C42 H42 107.6
C34 C42 C43 112.5(2)
C34 C42 C44 110.9(2)
C43 C42 H42 107.6
C43 C42 C44 110.4(2)
C44 C42 H42 107.6
C42 C43 H43A 109.5
C42 C43 H43B 109.5
C42 C43 H43C 109.5
H43A C43 H43B 109.5
H43A C43 H43C 109.5
H43B C43 H43C 109.5
C42 C44 H44A 109.5
C42 C44 H44B 109.5
C42 C44 H44C 109.5
H44A C44 H44B 109.5
H44A C44 H44C 109.5
H44B C44 H44C 109.5
Cl4 B2 Cl5 112.47(16)
Cl6 B2 Cl4 106.55(17)
Cl6 B2 Cl5 105.95(16)
C23 B2 Cl4 106.03(19)
C23 B2 Cl5 106.60(19)
C23 B2 Cl6 119.41(19)

loop_
_geom_bond_atom_site_label_1
_geom_bond_atom_site_label_2
_geom_bond_distance
Cl1 B1 1.861(3)
Cl2 B1 1.854(3)
Cl3 B1 1.867(3)
N007 C1 1.309(3)
N007 C5 1.535(3)
N007 C11 1.473(3)
C1 C2 1.541(3)
C1 B1 1.654(4)
C2 C3 1.560(4)
C2 C7 1.565(4)
C2 C10 1.531(4)
C3 H3 0.9800
C3 C4 1.532(4)
C3 C9 1.528(4)
C4 H4A 0.9700
C4 H4B 0.9700
C4 C5 1.536(4)
C5 C6 1.532(4)
C5 C8 1.513(4)
C6 H6A 0.9700
C6 H6B 0.9700
C6 C7 1.517(4)
C7 H7A 0.9700
C7 H7B 0.9700
C8 H8A 0.9600
C8 H8B 0.9600
C8 H8C 0.9600
C9 H9A 0.9600
C9 H9B 0.9600
C9 H9C 0.9600
C10 H10A 0.9600
C10 H10B 0.9600
C10 H10C 0.9600
C11 C12 1.393(3)
C11 C16 1.401(3)
C12 C13 1.397(4)
C12 C20 1.523(4)
C13 H13 0.9300
C13 C14 1.377(4)
C14 H14 0.9300
C14 C15 1.375(4)
C15 H15 0.9300
C15 C16 1.398(4)
C16 C17 1.519(4)
C17 H17 0.9800
C17 C18 1.530(4)
C17 C19 1.543(5)
C18 H18A 0.9600
C18 H18B 0.9600
C18 H18C 0.9600
C19 H19A 0.9600
C19 H19B 0.9600
C19 H19C 0.9600
C20 H20 0.9800
C20 C21 1.541(4)
C20 C22 1.531(4)
C21 H21A 0.9600
C21 H21B 0.9600
C21 H21C 0.9600
C22 H22A 0.9600
C22 H22B 0.9600
C22 H22C 0.9600
Cl4 B2 1.866(3)
Cl5 B2 1.866(3)
Cl6 B2 1.847(3)
N008 C23 1.308(3)
N008 C27 1.533(3)
N008 C33 1.456(3)
C23 C24 1.533(4)
C23 B2 1.655(4)
C24 C25 1.560(4)
C24 C29 1.553(4)
C24 C30 1.535(4)
C25 H25A 0.9700
C25 H25B 0.9700
C25 C26 1.510(5)
C26 H26A 0.9700
C26 H26B 0.9700
C26 C27 1.543(4)
C27 C28 1.510(4)
C27 C32 1.521(4)
C28 H28A 0.9700
C28 H28B 0.9700
C28 C29 1.523(4)
C29 H29 0.9800
C29 C31 1.497(4)
C30 H30A 0.9600
C30 H30B 0.9600
C30 H30C 0.9600
C31 H31A 0.9600
C31 H31B 0.9600
C31 H31C 0.9600
C32 H32A 0.9600
C32 H32B 0.9600
C32 H32C 0.9600
C33 C34 1.400(3)
C33 C38 1.405(3)
C34 C35 1.390(3)
C34 C42 1.517(3)
C35 H35 0.9300
C35 C36 1.391(4)
C36 H36 0.9300
C36 C37 1.373(4)
C37 H37 0.9300
C37 C38 1.398(4)
C38 C39 1.524(4)
C39 H39 0.9800
C39 C40 1.533(4)
C39 C41 1.529(4)
C40 H40A 0.9600
C40 H40B 0.9600
C40 H40C 0.9600
C41 H41A 0.9600
C41 H41B 0.9600
C41 H41C 0.9600
C42 H42 0.9800
C42 C43 1.528(4)
C42 C44 1.540(3)
C43 H43A 0.9600
C43 H43B 0.9600
C43 H43C 0.9600
C44 H44A 0.9600
C44 H44B 0.9600
C44 H44C 0.9600

loop_
_geom_torsion_atom_site_label_1
_geom_torsion_atom_site_label_2
_geom_torsion_atom_site_label_3
_geom_torsion_atom_site_label_4
_geom_torsion
N007 C1 C2 C3 56.5(3)
N007 C1 C2 C7 -58.0(3)
N007 C1 C2 C10 -178.5(2)
N007 C1 B1 Cl1 -129.8(2)
N007 C1 B1 Cl2 -7.6(3)
N007 C1 B1 Cl3 110.8(2)
N007 C5 C6 C7 -52.3(3)
N007 C11 C12 C13 -176.9(2)
N007 C11 C12 C20 6.0(3)
N007 C11 C16 C15 177.7(2)
N007 C11 C16 C17 -5.1(3)
C1 N007 C5 C4 -56.7(3)
C1 N007 C5 C6 57.7(3)
C1 N007 C5 C8 -179.0(2)
C1 N007 C11 C12 -90.1(3)
C1 N007 C11 C16 92.9(3)
C1 C2 C3 C4 -54.4(3)
C1 C2 C3 C9 71.6(3)
C1 C2 C7 C6 57.9(3)
C2 C1 B1 Cl1 56.4(3)
C2 C1 B1 Cl2 178.58(19)
C2 C1 B1 Cl3 -63.0(3)
C2 C3 C4 C5 -0.9(3)
C3 C2 C7 C6 -57.5(3)
C3 C4 C5 N007 53.2(3)
C3 C4 C5 C6 -59.8(3)
C3 C4 C5 C8 176.4(2)
C4 C5 C6 C7 61.3(3)
C5 N007 C1 C2 0.3(3)
C5 N007 C1 B1 -174.1(2)
C5 N007 C11 C12 88.0(2)
C5 N007 C11 C16 -89.0(2)
C5 C6 C7 C2 -2.2(3)
C7 C2 C3 C4 58.7(3)
C7 C2 C3 C9 -175.2(2)
C8 C5 C6 C7 -175.7(2)
C9 C3 C4 C5 -128.6(2)
C10 C2 C3 C4 175.5(2)
C10 C2 C3 C9 -58.5(3)
C10 C2 C7 C6 -175.1(2)
C11 N007 C1 C2 178.3(2)
C11 N007 C1 B1 4.0(3)
C11 N007 C5 C4 125.1(2)
C11 N007 C5 C6 -120.5(2)
C11 N007 C5 C8 2.8(3)
C11 C12 C13 C14 -0.5(4)
C11 C12 C20 C21 -116.6(3)
C11 C12 C20 C22 120.4(3)
C11 C16 C17 C18 128.3(3)
C11 C16 C17 C19 -106.7(3)
C12 C11 C16 C15 0.9(4)
C12 C11 C16 C17 178.1(2)
C12 C13 C14 C15 0.3(4)
C13 C12 C20 C21 66.4(3)
C13 C12 C20 C22 -56.7(3)
C13 C14 C15 C16 0.5(4)
C14 C15 C16 C11 -1.0(4)
C14 C15 C16 C17 -178.4(2)
C15 C16 C17 C18 -54.5(3)
C15 C16 C17 C19 70.4(3)
C16 C11 C12 C13 -0.1(3)
C16 C11 C12 C20 -177.2(2)
C20 C12 C13 C14 176.8(2)
B1 C1 C2 C3 -128.9(2)
B1 C1 C2 C7 116.6(2)
B1 C1 C2 C10 -3.9(3)
N008 C23 C24 C25 57.9(3)
N008 C23 C24 C29 -56.5(3)
N008 C23 C24 C30 177.2(3)
N008 C23 B2 Cl4 120.7(2)
N008 C23 B2 Cl5 -119.3(2)
N008 C23 B2 Cl6 0.5(4)
N008 C27 C28 C29 -58.9(3)
N008 C33 C34 C35 -174.90(19)
N008 C33 C34 C42 8.6(3)
N008 C33 C38 C37 174.2(2)
N008 C33 C38 C39 -8.3(3)
C23 N008 C27 C26 -58.6(3)
C23 N008 C27 C28 57.1(3)
C23 N008 C27 C32 179.2(2)
C23 N008 C33 C34 -88.7(3)
C23 N008 C33 C38 95.8(3)
C23 C24 C25 C26 -62.1(3)
C23 C24 C29 C28 49.6(3)
C23 C24 C29 C31 -77.6(3)
C24 C23 B2 Cl4 -63.1(3)
C24 C23 B2 Cl5 56.9(3)
C24 C23 B2 Cl6 176.7(2)
C24 C25 C26 C27 7.4(4)
C25 C24 C29 C28 -63.4(3)
C25 C24 C29 C31 169.4(3)
C25 C26 C27 N008 48.9(3)
C25 C26 C27 C28 -64.6(3)
C25 C26 C27 C32 171.9(2)
C26 C27 C28 C29 54.9(3)
C27 N008 C23 C24 2.1(3)
C27 N008 C23 B2 178.7(2)
C27 N008 C33 C34 89.5(2)
C27 N008 C33 C38 -86.0(2)
C27 C28 C29 C24 8.2(3)
C27 C28 C29 C31 136.9(2)
C29 C24 C25 C26 53.8(3)
C30 C24 C25 C26 171.4(3)
C30 C24 C29 C28 -179.4(2)
C30 C24 C29 C31 53.4(3)
C32 C27 C28 C29 178.3(2)
C33 N008 C23 C24 -179.7(2)
C33 N008 C23 B2 -3.1(4)
C33 N008 C27 C26 123.0(2)
C33 N008 C27 C28 -121.2(2)
C33 N008 C27 C32 0.9(3)
C33 C34 C35 C36 0.6(3)
C33 C34 C42 C43 -118.1(3)
C33 C34 C42 C44 117.8(3)
C33 C38 C39 C40 -115.0(3)
C33 C38 C39 C41 122.1(3)
C34 C33 C38 C37 -1.0(3)
C34 C33 C38 C39 176.4(2)
C34 C35 C36 C37 -0.8(4)
C35 C34 C42 C43 65.4(3)
C35 C34 C42 C44 -58.7(3)
C35 C36 C37 C38 0.1(4)
C36 C37 C38 C33 0.8(4)
C36 C37 C38 C39 -176.8(2)
C37 C38 C39 C40 62.4(3)
C37 C38 C39 C41 -60.5(3)
C38 C33 C34 C35 0.4(3)
C38 C33 C34 C42 -176.1(2)
C42 C34 C35 C36 177.2(2)
B2 C23 C24 C25 -118.8(3)
B2 C23 C24 C29 126.8(3)
B2 C23 C24 C30 0.5(4)
